data_4101332
loop_
_publ_author_name
'Gerard, Baudouin'
'Sangji, Sheharbano'
'O'Leary, Daniel J'
'Porco, Jr, John A'

_publ_section_title
;
 Enantioselective photocycloaddition mediated by chiral Br\/onsted
 acids: asymmetric synthesis of the rocaglamides.
;
_journal_issue 24
_journal_name_full 'Journal of the American Chemical Society'
_journal_page_first 7754
_journal_page_last 7755
_journal_paper_doi 10.1021/ja062621j
_journal_volume 128
_journal_year 2006
_chemical_formula_sum 'C28 H28 O8'
_chemical_formula_weight 492.50
_chemical_name_systematic
; 
 ? 
;
_space_group_IT_number 2
_symmetry_cell_setting triclinic
_symmetry_space_group_name_Hall '-P 1'
_symmetry_space_group_name_H-M 'P -1'
_atom_sites_solution_hydrogens mixed
_atom_sites_solution_primary direct
_atom_sites_solution_secondary difmap
_audit_creation_method SHELXL-97
_cell_angle_alpha 109.267(2)
_cell_angle_beta 106.750(3)
_cell_angle_gamma 96.752(3)
_cell_formula_units_Z 2
_cell_length_a 10.0768(14)
_cell_length_b 10.4422(7)
_cell_length_c 12.5172(8)
_cell_measurement_reflns_used 7724
_cell_measurement_temperature 173(2)
_cell_measurement_theta_max 26.23
_cell_measurement_theta_min 2.22
_cell_volume 1157.17(19)
_computing_cell_refinement 'Bruker SAINT+'
_computing_data_collection 'Bruker APEX2'
_computing_data_reduction 'Bruker SAINT+'
_computing_molecular_graphics 'Bruker SHELXTL'
_computing_publication_material 'Bruker SHELXTL'
_computing_structure_refinement 'SHELXL-97 (Sheldrick, 1997)'
_computing_structure_solution 'SHELXS-97 (Sheldrick, 1990)'
_diffrn_ambient_temperature 173(2)
_diffrn_measured_fraction_theta_full 0.974
_diffrn_measured_fraction_theta_max 0.974
_diffrn_measurement_device_type 'Bruker X8 APEX II diffractometer'
_diffrn_measurement_method 'phi and omega scans'
_diffrn_radiation_monochromator graphite
_diffrn_radiation_source 'fine-focus sealed tube'
_diffrn_radiation_type MoK\a
_diffrn_radiation_wavelength 0.71073
_diffrn_reflns_av_R_equivalents 0.0311
_diffrn_reflns_av_sigmaI/netI 0.0293
_diffrn_reflns_limit_h_max 12
_diffrn_reflns_limit_h_min -12
_diffrn_reflns_limit_k_max 13
_diffrn_reflns_limit_k_min -12
_diffrn_reflns_limit_l_max 15
_diffrn_reflns_limit_l_min -15
_diffrn_reflns_number 25370
_diffrn_reflns_theta_full 26.58
_diffrn_reflns_theta_max 26.58
_diffrn_reflns_theta_min 1.84
_exptl_absorpt_coefficient_mu 0.104
_exptl_absorpt_correction_T_max 0.9846
_exptl_absorpt_correction_T_min 0.9796
_exptl_absorpt_correction_type multi-scan
_exptl_absorpt_process_details SADABS
_exptl_crystal_colour colourless
_exptl_crystal_density_diffrn 1.413
_exptl_crystal_density_method 'not measured'
_exptl_crystal_description block
_exptl_crystal_F_000 520
_exptl_crystal_size_max 0.20
_exptl_crystal_size_mid 0.20
_exptl_crystal_size_min 0.15
_refine_diff_density_max 0.251
_refine_diff_density_min -0.230
_refine_diff_density_rms 0.045
_refine_ls_extinction_method none
_refine_ls_goodness_of_fit_ref 1.097
_refine_ls_hydrogen_treatment mixed
_refine_ls_matrix_type full
_refine_ls_number_parameters 393
_refine_ls_number_reflns 4719
_refine_ls_number_restraints 0
_refine_ls_restrained_S_all 1.097
_refine_ls_R_factor_all 0.0507
_refine_ls_R_factor_gt 0.0360
_refine_ls_shift/su_max 0.001
_refine_ls_shift/su_mean 0.000
_refine_ls_structure_factor_coef Fsqd
_refine_ls_weighting_details 'calc w=1/[\s^2^(Fo^2^)+(0.0547P)^2^+0.1094P] where P=(Fo^2^+2Fc^2^)/3'
_refine_ls_weighting_scheme calc
_refine_ls_wR_factor_gt 0.0934
_refine_ls_wR_factor_ref 0.0991
_reflns_number_gt 3646
_reflns_number_total 4719
_reflns_threshold_expression >2sigma(I)
_cod_data_source_file ja062621jsi20060414_123118.cif
_cod_data_source_block porco61
_cod_depositor_comments
;
The following automatic conversions were performed:
'_symmetry_cell_setting' value 'Triclinic' changed to 'triclinic'
according to '/home/saulius/struct/CIF-dictionaries/cif_core.dic'
dictionary named 'cif_core.dic' version 2.4.1 from 2010-06-29.

Automatic conversion script
Id: cif_fix_enum 1527 2010-12-29 10:47:43Z saulius 
;
_cod_original_sg_symbol_H-M P-1
_cod_database_code 4101332

loop_
_symmetry_equiv_pos_as_xyz
'x, y, z'
'-x, -y, -z'

loop_
_atom_site_label
_atom_site_type_symbol
_atom_site_fract_x
_atom_site_fract_y
_atom_site_fract_z
_atom_site_U_iso_or_equiv
_atom_site_adp_type
_atom_site_occupancy
_atom_site_symmetry_multiplicity
_atom_site_calc_flag
_atom_site_refinement_flags
O1 O 0.20503(10) -0.19298(9) -0.30573(8) 0.0189(2) Uani 1 1 d .
O2 O 0.25946(11) 0.02227(10) -0.58261(9) 0.0286(2) Uani 1 1 d .
O3 O 0.07404(11) 0.22642(9) -0.27222(8) 0.0250(2) Uani 1 1 d .
O4 O -0.03017(10) -0.00306(10) -0.18992(9) 0.0219(2) Uani 1 1 d .
H4O H -0.090(2) -0.0399(19) -0.2605(18) 0.052(6) Uiso 1 1 d .
O5 O 0.34076(10) 0.15684(10) -0.05413(9) 0.0230(2) Uani 1 1 d .
H5O H 0.388(2) 0.100(2) -0.0824(17) 0.048(6) Uiso 1 1 d .
O6 O 0.46682(10) -0.00054(10) 0.13311(8) 0.0265(2) Uani 1 1 d .
O7 O 0.33278(10) 0.13887(10) 0.20053(8) 0.0271(2) Uani 1 1 d .
O8 O -0.37404(11) -0.59693(11) -0.41905(9) 0.0329(3) Uani 1 1 d .
C1 C 0.19839(14) -0.08929(13) -0.35062(11) 0.0181(3) Uani 1 1 d .
C2 C 0.24280(14) -0.09458(14) -0.44679(12) 0.0203(3) Uani 1 1 d .
H3 H 0.2829(16) -0.1671(15) -0.4824(13) 0.022(4) Uiso 1 1 d .
C3 C 0.22554(14) 0.01460(14) -0.48566(11) 0.0213(3) Uani 1 1 d .
C4 C 0.17080(15) 0.12463(14) -0.42966(12) 0.0224(3) Uani 1 1 d .
H4 H 0.1638(16) 0.1966(16) -0.4620(13) 0.028(4) Uiso 1 1 d .
C5 C 0.12934(14) 0.12543(13) -0.33300(11) 0.0203(3) Uani 1 1 d .
C6 C 0.14232(14) 0.01525(13) -0.29330(11) 0.0184(3) Uani 1 1 d .
C7 C 0.10802(14) -0.01296(13) -0.19342(11) 0.0178(3) Uani 1 1 d .
C8 C 0.20948(14) 0.08066(13) -0.06330(12) 0.0183(3) Uani 1 1 d .
H8 H 0.1617(14) 0.1505(14) -0.0302(12) 0.014(3) Uiso 1 1 d .
C9 C 0.22949(14) -0.02317(13) 0.00038(11) 0.0182(3) Uani 1 1 d .
H9 H 0.1447(15) -0.0398(14) 0.0197(12) 0.017(3) Uiso 1 1 d .
C10 C 0.24614(15) -0.15191(13) -0.09375(11) 0.0176(3) Uani 1 1 d .
H10 H 0.3326(16) -0.1254(14) -0.0998(13) 0.022(4) Uiso 1 1 d .
C11 C 0.13475(14) -0.16622(13) -0.21644(11) 0.0170(3) Uani 1 1 d .
C12 C -0.00088(14) -0.28079(13) -0.26789(11) 0.0175(3) Uani 1 1 d .
C13 C -0.05035(15) -0.37414(14) -0.38836(12) 0.0210(3) Uani 1 1 d .
H13 H 0.0030(15) -0.3704(14) -0.4396(13) 0.019(4) Uiso 1 1 d .
C14 C -0.17507(15) -0.47717(15) -0.43642(13) 0.0246(3) Uani 1 1 d .
H14 H -0.2090(17) -0.5404(16) -0.5209(15) 0.031(4) Uiso 1 1 d .
C15 C -0.25315(14) -0.49001(14) -0.36424(13) 0.0232(3) Uani 1 1 d .
C16 C -0.20753(15) -0.39735(14) -0.24503(12) 0.0216(3) Uani 1 1 d .
H16 H -0.2620(16) -0.3994(15) -0.1948(13) 0.026(4) Uiso 1 1 d .
C17 C -0.08310(14) -0.29422(14) -0.19907(12) 0.0203(3) Uani 1 1 d .
H17 H -0.0550(16) -0.2251(15) -0.1148(14) 0.026(4) Uiso 1 1 d .
C18 C 0.05258(17) 0.33690(14) -0.31417(13) 0.0280(3) Uani 1 1 d .
H18A H 0.1428 0.3821 -0.3152 0.042 Uiso 1 1 calc R
H18B H 0.0186 0.4056 -0.2601 0.042 Uiso 1 1 calc R
H18C H -0.0184 0.2987 -0.3960 0.042 Uiso 1 1 calc R
C19 C 0.30340(18) -0.09445(16) -0.64887(14) 0.0338(4) Uani 1 1 d .
H19A H 0.3917 -0.1038 -0.5963 0.051 Uiso 1 1 calc R
H19B H 0.3199 -0.0800 -0.7180 0.051 Uiso 1 1 calc R
H19C H 0.2287 -0.1796 -0.6778 0.051 Uiso 1 1 calc R
C20 C 0.35640(14) 0.03654(13) 0.11604(12) 0.0191(3) Uani 1 1 d .
C21 C 0.45061(16) 0.20997(15) 0.31338(12) 0.0296(3) Uani 1 1 d .
H21A H 0.4772 0.1431 0.3504 0.044 Uiso 1 1 calc R
H21B H 0.4223 0.2838 0.3681 0.044 Uiso 1 1 calc R
H21C H 0.5323 0.2512 0.2982 0.044 Uiso 1 1 calc R
C22 C 0.25073(14) -0.28073(13) -0.06403(12) 0.0200(3) Uani 1 1 d .
C23 C 0.33096(16) -0.37003(15) -0.10896(13) 0.0271(3) Uani 1 1 d .
H23 H 0.3885(17) -0.3439(16) -0.1579(14) 0.031(4) Uiso 1 1 d .
C24 C 0.34015(18) -0.48919(15) -0.08343(14) 0.0326(4) Uani 1 1 d .
H24 H 0.3986(19) -0.5536(18) -0.1181(16) 0.044(5) Uiso 1 1 d .
C25 C 0.26914(18) -0.52035(16) -0.01328(14) 0.0352(4) Uani 1 1 d .
H25 H 0.2683(19) -0.604(2) 0.0008(16) 0.052(5) Uiso 1 1 d .
C26 C 0.19110(18) -0.43184(16) 0.03362(14) 0.0331(4) Uani 1 1 d .
H26 H 0.1384(18) -0.4528(17) 0.0768(15) 0.036(5) Uiso 1 1 d .
C27 C 0.18217(16) -0.31192(16) 0.00936(13) 0.0270(3) Uani 1 1 d .
H27 H 0.1295(17) -0.2493(16) 0.0449(14) 0.032(4) Uiso 1 1 d .
C28 C -0.46393(17) -0.60749(17) -0.35169(16) 0.0396(4) Uani 1 1 d .
H28A H -0.4102 -0.6208 -0.2789 0.059 Uiso 1 1 calc R
H28B H -0.5457 -0.6872 -0.4012 0.059 Uiso 1 1 calc R
H28C H -0.4978 -0.5217 -0.3286 0.059 Uiso 1 1 calc R

loop_
_atom_site_aniso_label
_atom_site_aniso_U_11
_atom_site_aniso_U_22
_atom_site_aniso_U_33
_atom_site_aniso_U_23
_atom_site_aniso_U_13
_atom_site_aniso_U_12
O1 0.0250(5) 0.0191(5) 0.0190(5) 0.0103(4) 0.0122(4) 0.0081(4)
O2 0.0391(6) 0.0325(6) 0.0244(5) 0.0166(5) 0.0176(5) 0.0114(5)
O3 0.0368(6) 0.0197(5) 0.0233(5) 0.0109(4) 0.0125(5) 0.0118(4)
O4 0.0202(5) 0.0235(5) 0.0234(5) 0.0090(4) 0.0089(5) 0.0073(4)
O5 0.0245(5) 0.0176(5) 0.0262(5) 0.0078(4) 0.0097(5) 0.0017(4)
O6 0.0222(5) 0.0280(5) 0.0258(5) 0.0068(4) 0.0068(4) 0.0077(4)
O7 0.0265(5) 0.0288(5) 0.0179(5) 0.0020(4) 0.0028(4) 0.0105(4)
O8 0.0272(5) 0.0301(6) 0.0299(6) 0.0037(5) 0.0080(5) -0.0065(5)
C1 0.0188(6) 0.0178(7) 0.0161(6) 0.0078(5) 0.0036(5) 0.0016(5)
C2 0.0195(7) 0.0220(7) 0.0188(7) 0.0069(6) 0.0070(6) 0.0050(6)
C3 0.0214(7) 0.0261(7) 0.0160(7) 0.0100(6) 0.0057(6) 0.0009(6)
C4 0.0259(7) 0.0214(7) 0.0211(7) 0.0120(6) 0.0060(6) 0.0036(6)
C5 0.0218(7) 0.0183(7) 0.0182(7) 0.0064(6) 0.0043(6) 0.0037(6)
C6 0.0205(6) 0.0184(7) 0.0157(6) 0.0069(5) 0.0056(6) 0.0033(5)
C7 0.0195(6) 0.0179(7) 0.0187(7) 0.0089(5) 0.0078(6) 0.0056(5)
C8 0.0213(7) 0.0166(7) 0.0192(7) 0.0069(6) 0.0098(6) 0.0058(6)
C9 0.0198(7) 0.0190(7) 0.0170(6) 0.0075(5) 0.0075(6) 0.0045(5)
C10 0.0188(7) 0.0179(7) 0.0177(6) 0.0080(5) 0.0074(6) 0.0040(5)
C11 0.0213(7) 0.0175(6) 0.0151(6) 0.0067(5) 0.0096(6) 0.0061(5)
C12 0.0215(7) 0.0156(6) 0.0177(6) 0.0082(5) 0.0066(6) 0.0076(6)
C13 0.0250(7) 0.0218(7) 0.0184(7) 0.0087(6) 0.0095(6) 0.0064(6)
C14 0.0273(7) 0.0231(7) 0.0181(7) 0.0041(6) 0.0051(6) 0.0044(6)
C15 0.0201(7) 0.0198(7) 0.0275(7) 0.0093(6) 0.0055(6) 0.0033(6)
C16 0.0242(7) 0.0224(7) 0.0222(7) 0.0109(6) 0.0106(6) 0.0069(6)
C17 0.0237(7) 0.0193(7) 0.0164(7) 0.0055(6) 0.0064(6) 0.0046(6)
C18 0.0370(8) 0.0208(7) 0.0268(8) 0.0125(6) 0.0069(7) 0.0103(7)
C19 0.0487(10) 0.0364(9) 0.0284(8) 0.0164(7) 0.0244(8) 0.0140(8)
C20 0.0222(7) 0.0180(7) 0.0207(7) 0.0099(6) 0.0099(6) 0.0044(6)
C21 0.0296(8) 0.0303(8) 0.0186(7) 0.0030(6) 0.0013(6) 0.0061(7)
C22 0.0203(7) 0.0182(7) 0.0180(7) 0.0071(5) 0.0026(6) 0.0018(6)
C23 0.0297(8) 0.0232(7) 0.0254(7) 0.0077(6) 0.0071(7) 0.0071(6)
C24 0.0414(9) 0.0223(8) 0.0289(8) 0.0081(7) 0.0049(7) 0.0126(7)
C25 0.0473(10) 0.0215(8) 0.0313(9) 0.0138(7) 0.0028(8) 0.0047(7)
C26 0.0381(9) 0.0325(9) 0.0340(9) 0.0221(7) 0.0108(8) 0.0043(7)
C27 0.0292(8) 0.0288(8) 0.0267(8) 0.0156(7) 0.0089(7) 0.0074(7)
C28 0.0296(8) 0.0363(9) 0.0466(10) 0.0102(8) 0.0155(8) -0.0047(7)

loop_
_atom_type_symbol
_atom_type_description
_atom_type_scat_dispersion_real
_atom_type_scat_dispersion_imag
_atom_type_scat_source
C C 0.0033 0.0016 'International Tables Vol C Tables 4.2.6.8 and 6.1.1.4'
H H 0.0000 0.0000 'International Tables Vol C Tables 4.2.6.8 and 6.1.1.4'
O O 0.0106 0.0060 'International Tables Vol C Tables 4.2.6.8 and 6.1.1.4'

loop_
_geom_angle_atom_site_label_1
_geom_angle_atom_site_label_2
_geom_angle_atom_site_label_3
_geom_angle
C1 O1 C11 108.22(9)
C3 O2 C19 116.45(11)
C5 O3 C18 117.40(10)
C20 O7 C21 116.31(11)
C15 O8 C28 117.91(11)
C6 C1 O1 113.91(11)
C6 C1 C2 124.51(12)
O1 C1 C2 121.57(11)
C1 C2 C3 115.51(12)
O2 C3 C2 122.77(12)
O2 C3 C4 114.85(11)
C2 C3 C4 122.38(12)
C5 C4 C3 119.70(12)
O3 C5 C4 124.76(12)
O3 C5 C6 115.88(11)
C4 C5 C6 119.35(12)
C1 C6 C5 118.53(12)
C1 C6 C7 109.62(11)
C5 C6 C7 131.84(12)
O4 C7 C6 115.93(11)
O4 C7 C8 103.98(10)
C6 C7 C8 116.03(11)
O4 C7 C11 113.46(10)
C6 C7 C11 101.30(10)
C8 C7 C11 106.03(10)
O5 C8 C9 112.44(11)
O5 C8 C7 115.65(10)
C9 C8 C7 103.22(10)
C20 C9 C10 112.71(11)
C20 C9 C8 111.71(11)
C10 C9 C8 103.89(10)
C22 C10 C9 117.01(11)
C22 C10 C11 118.25(11)
C9 C10 C11 104.51(10)
O1 C11 C12 107.55(10)
O1 C11 C10 107.68(10)
C12 C11 C10 116.64(10)
O1 C11 C7 105.69(9)
C12 C11 C7 114.15(10)
C10 C11 C7 104.47(10)
C17 C12 C13 117.12(12)
C17 C12 C11 121.60(11)
C13 C12 C11 121.24(11)
C14 C13 C12 121.57(13)
C13 C14 C15 119.87(13)
O8 C15 C14 115.81(12)
O8 C15 C16 124.54(13)
C14 C15 C16 119.65(13)
C17 C16 C15 119.52(13)
C12 C17 C16 122.24(12)
O6 C20 O7 122.71(12)
O6 C20 C9 125.93(12)
O7 C20 C9 111.36(11)
C23 C22 C27 118.39(13)
C23 C22 C10 118.45(12)
C27 C22 C10 123.13(12)
C22 C23 C24 120.89(15)
C25 C24 C23 120.04(15)
C24 C25 C26 119.83(14)
C25 C26 C27 120.53(15)
C26 C27 C22 120.28(15)

loop_
_geom_bond_atom_site_label_1
_geom_bond_atom_site_label_2
_geom_bond_distance
O1 C1 1.3746(15)
O1 C11 1.4579(15)
O2 C3 1.3757(16)
O2 C19 1.4286(18)
O3 C5 1.3618(16)
O3 C18 1.4304(16)
O4 C7 1.4205(15)
O5 C8 1.4144(16)
O6 C20 1.2053(16)
O7 C20 1.3327(16)
O7 C21 1.4457(16)
O8 C15 1.3763(17)
O8 C28 1.4219(19)
C1 C6 1.3739(18)
C1 C2 1.3873(18)
C2 C3 1.3894(19)
C3 C4 1.399(2)
C4 C5 1.3871(19)
C5 C6 1.4010(18)
C6 C7 1.4959(17)
C7 C8 1.5518(18)
C7 C11 1.5995(18)
C8 C9 1.5430(18)
C9 C20 1.5066(18)
C9 C10 1.5315(18)
C10 C22 1.5116(18)
C10 C11 1.5672(18)
C11 C12 1.5210(18)
C12 C17 1.3827(18)
C12 C13 1.3983(18)
C13 C14 1.385(2)
C14 C15 1.385(2)
C15 C16 1.386(2)
C16 C17 1.3859(19)
C22 C23 1.390(2)
C22 C27 1.392(2)
C23 C24 1.390(2)
C24 C25 1.373(2)
C25 C26 1.377(2)
C26 C27 1.389(2)

loop_
_cod_related_entry_id
_cod_related_entry_database
_cod_related_entry_code
1 ChemSpider 3989
